data_1574922
loop_
_publ_author_name
'Ray, Ranay Kumar'
'Sudhadevi Antharjanam, P. K.'
'Chakraborty, Debashis'

_publ_section_title
;
 Efficient and controlled ring-opening copolymerization of cyclohexene
 oxide with cyclic anhydrides catalyzed by proline-based chiral alkyl
 Al(III) compounds.
;
_journal_issue 0
_journal_name_full 'Faraday discussions'
_journal_page_first 191
_journal_page_last 211
_journal_paper_doi 10.1039/d5fd00048c
_journal_volume 262
_journal_year 2026
_chemical_absolute_configuration unk
_chemical_formula_moiety 'C22 H27 N O3'
_chemical_formula_sum 'C22 H27 N O3'
_chemical_formula_weight 353.44
_space_group_crystal_system orthorhombic
_space_group_IT_number 19
_space_group_name_Hall 'P 2ac 2ab'
_space_group_name_H-M_alt 'P 21 21 21'
_atom_sites_solution_hydrogens geom
_audit_creation_method SHELXL-2019/3
_audit_update_record
;
2025-04-23 deposited with the CCDC.	2025-06-19 downloaded from the CCDC.
;
_cell_angle_alpha 90
_cell_angle_beta 90
_cell_angle_gamma 90
_cell_formula_units_Z 4
_cell_length_a 8.9084(5)
_cell_length_b 9.6525(7)
_cell_length_c 22.6244(15)
_cell_measurement_reflns_used 9258
_cell_measurement_temperature 100(2)
_cell_measurement_theta_max 30.50
_cell_measurement_theta_min 2.91
_cell_volume 1945.4(2)
_computing_cell_refinement 'APEX4 V8.40B (Bruker, 2021)'
_computing_data_collection 'APEX4 (Bruker, v2021.4-0)'
_computing_data_reduction 'SAINT/XPREP (Bruker, 2021)'
_computing_molecular_graphics 'ORTEP3 (Farrugia, 2012) '
_computing_publication_material 'SHELXL-2019/3 (Sheldrick, 2019)'
_computing_structure_refinement 'SHELXL-2019/3 (Sheldrick, 2019)'
_computing_structure_solution 'SHELXT-2018/2 (Sheldrick, 2018)'
_diffrn_ambient_temperature 100(2)
_diffrn_measured_fraction_theta_full 0.997
_diffrn_measured_fraction_theta_max 0.998
_diffrn_measurement_device_type 'Bruker D8 VENTURE diffractometer equipped with PHOTON II detector'
_diffrn_measurement_method '\w and \f scan'
_diffrn_radiation_source 'fine-focus sealed tube'
_diffrn_radiation_type MoK\a
_diffrn_radiation_wavelength 0.71073
_diffrn_reflns_av_R_equivalents 0.0317
_diffrn_reflns_av_unetI/netI 0.0203
_diffrn_reflns_Laue_measured_fraction_full 0.997
_diffrn_reflns_Laue_measured_fraction_max 0.998
_diffrn_reflns_limit_h_max 12
_diffrn_reflns_limit_h_min -12
_diffrn_reflns_limit_k_max 13
_diffrn_reflns_limit_k_min -13
_diffrn_reflns_limit_l_max 32
_diffrn_reflns_limit_l_min -32
_diffrn_reflns_number 50541
_diffrn_reflns_point_group_measured_fraction_full 0.998
_diffrn_reflns_point_group_measured_fraction_max 0.999
_diffrn_reflns_theta_full 25.242
_diffrn_reflns_theta_max 30.518
_diffrn_reflns_theta_min 3.240
_exptl_absorpt_coefficient_mu 0.080
_exptl_absorpt_correction_T_max 0.7461
_exptl_absorpt_correction_T_min 0.6874
_exptl_absorpt_correction_type multi-scan
_exptl_absorpt_process_details 'SADABS-2016/2 - Bruker AXS area detector scaling and absorption correction'
_exptl_crystal_colour colourless
_exptl_crystal_density_diffrn 1.207
_exptl_crystal_description block
_exptl_crystal_F_000 760
_exptl_crystal_size_max 0.355
_exptl_crystal_size_mid 0.198
_exptl_crystal_size_min 0.134
_refine_diff_density_max 0.362
_refine_diff_density_min -0.199
_refine_diff_density_rms 0.045
_refine_ls_abs_structure_details
;
 Flack x determined using 2425 quotients [(I+)-(I-)]/[(I+)+(I-)]
 (Parsons, Flack and Wagner, Acta Cryst. B69 (2013) 249-259).
;
_refine_ls_abs_structure_Flack 0.13(18)
_refine_ls_extinction_method none
_refine_ls_goodness_of_fit_ref 1.064
_refine_ls_hydrogen_treatment constr
_refine_ls_matrix_type full
_refine_ls_number_parameters 239
_refine_ls_number_reflns 5941
_refine_ls_number_restraints 0
_refine_ls_restrained_S_all 1.064
_refine_ls_R_factor_all 0.0364
_refine_ls_R_factor_gt 0.0343
_refine_ls_shift/su_max 0.000
_refine_ls_shift/su_mean 0.000
_refine_ls_structure_factor_coef Fsqd
_refine_ls_weighting_details 'w=1/[\s^2^(Fo^2^)+(0.0541P)^2^+0.2934P] where P=(Fo^2^+2Fc^2^)/3'
_refine_ls_weighting_scheme calc
_refine_ls_wR_factor_gt 0.0875
_refine_ls_wR_factor_ref 0.0887
_reflns_Friedel_coverage 0.770
_reflns_Friedel_fraction_full 1.000
_reflns_Friedel_fraction_max 1.000
_reflns_number_gt 5724
_reflns_number_total 5941
_reflns_threshold_expression 'I > 2\s(I)'
_cod_data_source_file d5fd00048c2.cif
_cod_data_source_block shelx
_cod_depositor_comments 'Adding full bibliography for 1574922--1574925.cif.'
_cod_database_code 1574922
_shelx_shelxl_version_number 2019/3
_shelx_space_group_comment
;
The symmetry employed for this shelxl refinement is uniquely defined
by the following loop, which should always be used as a source of
symmetry information in preference to the above space-group names.
They are only intended as comments.
;
_shelx_estimated_absorpt_t_min 0.972
_shelx_estimated_absorpt_t_max 0.989

loop_
_space_group_symop_operation_xyz
'x, y, z'
'x+1/2, -y+1/2, -z'
'-x, y+1/2, -z+1/2'
'-x+1/2, -y, z+1/2'

loop_
_atom_site_label
_atom_site_type_symbol
_atom_site_fract_x
_atom_site_fract_y
_atom_site_fract_z
_atom_site_U_iso_or_equiv
_atom_site_adp_type
_atom_site_occupancy
_atom_site_site_symmetry_order
_atom_site_calc_flag
_atom_site_refinement_flags_posn
_atom_site_refinement_flags_adp
_atom_site_refinement_flags_occupancy
_atom_site_disorder_assembly
_atom_site_disorder_group
C1 C 0.53772(15) 0.50182(13) 0.23896(5) 0.0134(2) Uani 1 1 d . . . . .
H1 H 0.586652 0.460977 0.205973 0.016 Uiso 1 1 calc R U . . .
C2 C 0.38282(15) 0.48888(15) 0.24509(6) 0.0165(2) Uani 1 1 d . . . . .
H2 H 0.326726 0.438461 0.216589 0.020 Uiso 1 1 calc R U . . .
C3 C 0.31017(15) 0.54971(15) 0.29292(6) 0.0180(3) Uani 1 1 d . . . . .
H3 H 0.204604 0.540185 0.297250 0.022 Uiso 1 1 calc R U . . .
C4 C 0.39226(16) 0.62463(15) 0.33450(6) 0.0183(3) Uani 1 1 d . . . . .
H4 H 0.342651 0.667150 0.366945 0.022 Uiso 1 1 calc R U . . .
C5 C 0.54788(15) 0.63702(14) 0.32830(6) 0.0147(2) Uani 1 1 d . . . . .
H5 H 0.603627 0.688487 0.356573 0.018 Uiso 1 1 calc R U . . .
C6 C 0.62198(13) 0.57452(13) 0.28100(5) 0.0113(2) Uani 1 1 d . . . . .
C7 C 0.79301(13) 0.57507(13) 0.27869(5) 0.0104(2) Uani 1 1 d . . . . .
C8 C 0.84962(14) 0.57494(13) 0.21457(5) 0.0114(2) Uani 1 1 d . . . . .
C9 C 0.94421(15) 0.47445(14) 0.19070(6) 0.0156(2) Uani 1 1 d . . . . .
H9 H 0.974954 0.398133 0.214292 0.019 Uiso 1 1 calc R U . . .
C10 C 0.99425(17) 0.48515(15) 0.13221(6) 0.0198(3) Uani 1 1 d . . . . .
H10 H 1.058277 0.415787 0.116346 0.024 Uiso 1 1 calc R U . . .
C11 C 0.95105(17) 0.59621(16) 0.09730(6) 0.0204(3) Uani 1 1 d . . . . .
H11 H 0.985031 0.603013 0.057600 0.025 Uiso 1 1 calc R U . . .
C12 C 0.85741(16) 0.69782(16) 0.12085(6) 0.0193(3) Uani 1 1 d . . . . .
H12 H 0.828114 0.774714 0.097323 0.023 Uiso 1 1 calc R U . . .
C13 C 0.80682(15) 0.68664(14) 0.17883(6) 0.0154(2) Uani 1 1 d . . . . .
H13 H 0.742205 0.755880 0.194431 0.018 Uiso 1 1 calc R U . . .
C14 C 0.85723(14) 0.45052(13) 0.31484(5) 0.0113(2) Uani 1 1 d . . . . .
H14 H 0.967403 0.443473 0.306924 0.014 Uiso 1 1 calc R U . . .
C15 C 0.78506(15) 0.30880(13) 0.30266(6) 0.0148(2) Uani 1 1 d . . . . .
H15A H 0.861068 0.234142 0.304787 0.018 Uiso 1 1 calc R U . . .
H15B H 0.738058 0.307220 0.263016 0.018 Uiso 1 1 calc R U . . .
C16 C 0.66583(16) 0.29031(15) 0.35121(6) 0.0180(3) Uani 1 1 d . . . . .
H16A H 0.569250 0.332518 0.339199 0.022 Uiso 1 1 calc R U . . .
H16B H 0.649340 0.190936 0.359880 0.022 Uiso 1 1 calc R U . . .
C17 C 0.73155(16) 0.36510(16) 0.40495(6) 0.0177(3) Uani 1 1 d . . . . .
H17A H 0.651600 0.410983 0.428203 0.021 Uiso 1 1 calc R U . . .
H17B H 0.786295 0.299683 0.430860 0.021 Uiso 1 1 calc R U . . .
C18 C 0.93914(14) 0.53560(14) 0.41129(5) 0.0141(2) Uani 1 1 d . . . . .
C19 C 1.02498(15) 0.57525(15) 0.51268(6) 0.0169(2) Uani 1 1 d . . . . .
C20 C 1.0359(2) 0.73235(16) 0.50696(7) 0.0266(3) Uani 1 1 d . . . . .
H20A H 1.082039 0.756059 0.468961 0.040 Uiso 1 1 calc R U . . .
H20B H 1.097524 0.769193 0.539210 0.040 Uiso 1 1 calc R U . . .
H20C H 0.935102 0.772759 0.509027 0.040 Uiso 1 1 calc R U . . .
C21 C 1.17613(17) 0.50381(18) 0.50480(7) 0.0240(3) Uani 1 1 d . . . . .
H21A H 1.162402 0.403174 0.506684 0.036 Uiso 1 1 calc R U . . .
H21B H 1.244547 0.533252 0.536304 0.036 Uiso 1 1 calc R U . . .
H21C H 1.218681 0.529046 0.466330 0.036 Uiso 1 1 calc R U . . .
C22 C 0.95410(19) 0.53503(18) 0.57149(6) 0.0249(3) Uani 1 1 d . . . . .
H22A H 0.854307 0.577128 0.574617 0.037 Uiso 1 1 calc R U . . .
H22B H 1.017454 0.568100 0.603975 0.037 Uiso 1 1 calc R U . . .
H22C H 0.944937 0.433994 0.573733 0.037 Uiso 1 1 calc R U . . .
N1 N 0.83460(12) 0.46793(12) 0.37910(5) 0.0134(2) Uani 1 1 d . . . . .
O1 O 0.91737(11) 0.51743(12) 0.46954(4) 0.0179(2) Uani 1 1 d . . . . .
O2 O 0.84294(11) 0.70218(10) 0.30519(4) 0.01399(18) Uani 1 1 d . . . . .
H2A H 0.920970 0.687292 0.325039 0.021 Uiso 1 1 calc R U . . .
O3 O 1.04010(11) 0.60660(11) 0.38948(4) 0.0166(2) Uani 1 1 d . . . . .

loop_
_atom_site_aniso_label
_atom_site_aniso_U_11
_atom_site_aniso_U_22
_atom_site_aniso_U_33
_atom_site_aniso_U_23
_atom_site_aniso_U_13
_atom_site_aniso_U_12
C1 0.0128(5) 0.0138(5) 0.0135(5) 0.0001(4) -0.0008(4) -0.0006(4)
C2 0.0139(6) 0.0173(6) 0.0183(6) 0.0026(5) -0.0023(4) -0.0027(5)
C3 0.0110(5) 0.0190(6) 0.0241(6) 0.0043(5) 0.0029(5) 0.0000(4)
C4 0.0158(6) 0.0191(6) 0.0201(6) 0.0008(5) 0.0062(5) 0.0019(5)
C5 0.0155(6) 0.0146(5) 0.0139(5) -0.0011(4) 0.0021(4) 0.0006(5)
C6 0.0106(5) 0.0115(5) 0.0119(5) 0.0012(4) 0.0004(4) 0.0002(4)
C7 0.0106(5) 0.0105(5) 0.0102(5) -0.0006(4) 0.0005(4) -0.0005(4)
C8 0.0107(5) 0.0118(5) 0.0116(5) -0.0002(4) 0.0002(4) -0.0017(4)
C9 0.0174(6) 0.0142(5) 0.0154(5) 0.0002(4) 0.0022(4) 0.0016(5)
C10 0.0222(6) 0.0203(6) 0.0167(6) -0.0039(5) 0.0054(5) 0.0012(5)
C11 0.0228(6) 0.0261(7) 0.0124(5) 0.0002(5) 0.0043(5) -0.0046(6)
C12 0.0213(6) 0.0211(6) 0.0154(6) 0.0055(5) -0.0002(5) -0.0020(5)
C13 0.0151(5) 0.0157(6) 0.0154(6) 0.0021(4) 0.0010(4) 0.0007(5)
C14 0.0114(5) 0.0117(5) 0.0107(5) 0.0005(4) 0.0001(4) -0.0005(4)
C15 0.0168(5) 0.0112(5) 0.0164(5) 0.0002(4) -0.0022(4) -0.0020(4)
C16 0.0183(6) 0.0162(6) 0.0194(6) 0.0037(5) -0.0014(5) -0.0064(5)
C17 0.0180(6) 0.0193(6) 0.0159(6) 0.0044(5) 0.0004(5) -0.0062(5)
C18 0.0129(5) 0.0180(6) 0.0113(5) 0.0003(4) -0.0011(4) 0.0005(4)
C19 0.0192(6) 0.0208(6) 0.0108(5) -0.0005(5) -0.0033(5) -0.0015(5)
C20 0.0426(9) 0.0199(7) 0.0172(6) -0.0018(5) -0.0011(6) -0.0010(7)
C21 0.0197(6) 0.0311(8) 0.0211(6) 0.0008(6) -0.0067(5) 0.0029(6)
C22 0.0301(7) 0.0323(8) 0.0124(6) 0.0011(5) -0.0006(5) -0.0034(6)
N1 0.0137(4) 0.0161(5) 0.0104(4) 0.0021(4) -0.0001(4) -0.0033(4)
O1 0.0161(4) 0.0273(5) 0.0104(4) 0.0012(4) -0.0019(3) -0.0046(4)
O2 0.0151(4) 0.0108(4) 0.0160(4) -0.0023(3) -0.0031(3) -0.0022(3)
O3 0.0133(4) 0.0236(5) 0.0130(4) 0.0004(3) -0.0007(3) -0.0053(4)

loop_
_atom_type_symbol
_atom_type_description
_atom_type_scat_dispersion_real
_atom_type_scat_dispersion_imag
_atom_type_scat_source
C C 0.0033 0.0016 'International Tables Vol C Tables 4.2.6.8 and 6.1.1.4'
H H 0.0000 0.0000 'International Tables Vol C Tables 4.2.6.8 and 6.1.1.4'
N N 0.0061 0.0033 'International Tables Vol C Tables 4.2.6.8 and 6.1.1.4'
O O 0.0106 0.0060 'International Tables Vol C Tables 4.2.6.8 and 6.1.1.4'

loop_
_geom_angle_atom_site_label_1
_geom_angle_atom_site_label_2
_geom_angle_atom_site_label_3
_geom_angle
_geom_angle_site_symmetry_1
_geom_angle_site_symmetry_3
_geom_angle_publ_flag
C2 C1 C6 120.57(12) . . ?
C2 C1 H1 119.7 . . ?
C6 C1 H1 119.7 . . ?
C3 C2 C1 120.05(13) . . ?
C3 C2 H2 120.0 . . ?
C1 C2 H2 120.0 . . ?
C2 C3 C4 120.00(12) . . ?
C2 C3 H3 120.0 . . ?
C4 C3 H3 120.0 . . ?
C3 C4 C5 119.79(13) . . ?
C3 C4 H4 120.1 . . ?
C5 C4 H4 120.1 . . ?
C6 C5 C4 120.60(12) . . ?
C6 C5 H5 119.7 . . ?
C4 C5 H5 119.7 . . ?
C5 C6 C1 118.97(11) . . ?
C5 C6 C7 119.85(11) . . ?
C1 C6 C7 120.95(11) . . ?
O2 C7 C6 107.35(10) . . ?
O2 C7 C8 107.05(9) . . ?
C6 C7 C8 111.14(10) . . ?
O2 C7 C14 108.99(9) . . ?
C6 C7 C14 110.20(10) . . ?
C8 C7 C14 111.94(10) . . ?
C9 C8 C13 118.46(11) . . ?
C9 C8 C7 124.41(11) . . ?
C13 C8 C7 117.08(11) . . ?
C8 C9 C10 120.49(12) . . ?
C8 C9 H9 119.8 . . ?
C10 C9 H9 119.8 . . ?
C11 C10 C9 120.48(13) . . ?
C11 C10 H10 119.8 . . ?
C9 C10 H10 119.8 . . ?
C10 C11 C12 119.50(12) . . ?
C10 C11 H11 120.2 . . ?
C12 C11 H11 120.2 . . ?
C13 C12 C11 120.00(13) . . ?
C13 C12 H12 120.0 . . ?
C11 C12 H12 120.0 . . ?
C12 C13 C8 121.05(12) . . ?
C12 C13 H13 119.5 . . ?
C8 C13 H13 119.5 . . ?
N1 C14 C15 102.75(10) . . ?
N1 C14 C7 112.19(10) . . ?
C15 C14 C7 115.97(10) . . ?
N1 C14 H14 108.5 . . ?
C15 C14 H14 108.5 . . ?
C7 C14 H14 108.5 . . ?
C14 C15 C16 105.32(10) . . ?
C14 C15 H15A 110.7 . . ?
C16 C15 H15A 110.7 . . ?
C14 C15 H15B 110.7 . . ?
C16 C15 H15B 110.7 . . ?
H15A C15 H15B 108.8 . . ?
C17 C16 C15 104.38(11) . . ?
C17 C16 H16A 110.9 . . ?
C15 C16 H16A 110.9 . . ?
C17 C16 H16B 110.9 . . ?
C15 C16 H16B 110.9 . . ?
H16A C16 H16B 108.9 . . ?
N1 C17 C16 103.93(10) . . ?
N1 C17 H17A 111.0 . . ?
C16 C17 H17A 111.0 . . ?
N1 C17 H17B 111.0 . . ?
C16 C17 H17B 111.0 . . ?
H17A C17 H17B 109.0 . . ?
O3 C18 O1 124.75(12) . . ?
O3 C18 N1 123.76(12) . . ?
O1 C18 N1 111.48(11) . . ?
O1 C19 C22 102.23(11) . . ?
O1 C19 C21 108.98(11) . . ?
C22 C19 C21 110.69(12) . . ?
O1 C19 C20 111.16(12) . . ?
C22 C19 C20 110.73(13) . . ?
C21 C19 C20 112.58(13) . . ?
C19 C20 H20A 109.5 . . ?
C19 C20 H20B 109.5 . . ?
H20A C20 H20B 109.5 . . ?
C19 C20 H20C 109.5 . . ?
H20A C20 H20C 109.5 . . ?
H20B C20 H20C 109.5 . . ?
C19 C21 H21A 109.5 . . ?
C19 C21 H21B 109.5 . . ?
H21A C21 H21B 109.5 . . ?
C19 C21 H21C 109.5 . . ?
H21A C21 H21C 109.5 . . ?
H21B C21 H21C 109.5 . . ?
C19 C22 H22A 109.5 . . ?
C19 C22 H22B 109.5 . . ?
H22A C22 H22B 109.5 . . ?
C19 C22 H22C 109.5 . . ?
H22A C22 H22C 109.5 . . ?
H22B C22 H22C 109.5 . . ?
C18 N1 C17 122.79(11) . . ?
C18 N1 C14 119.44(10) . . ?
C17 N1 C14 113.52(10) . . ?
C18 O1 C19 120.33(10) . . ?
C7 O2 H2A 109.5 . . ?

loop_
_geom_bond_atom_site_label_1
_geom_bond_atom_site_label_2
_geom_bond_distance
_geom_bond_site_symmetry_2
_geom_bond_publ_flag
C1 C2 1.3925(18) . ?
C1 C6 1.4000(17) . ?
C1 H1 0.9500 . ?
C2 C3 1.3909(19) . ?
C2 H2 0.9500 . ?
C3 C4 1.394(2) . ?
C3 H3 0.9500 . ?
C4 C5 1.3986(18) . ?
C4 H4 0.9500 . ?
C5 C6 1.3947(17) . ?
C5 H5 0.9500 . ?
C6 C7 1.5245(16) . ?
C7 O2 1.4362(14) . ?
C7 C8 1.5357(16) . ?
C7 C14 1.5625(17) . ?
C8 C9 1.3938(18) . ?
C8 C13 1.4006(17) . ?
C9 C10 1.4002(18) . ?
C9 H9 0.9500 . ?
C10 C11 1.386(2) . ?
C10 H10 0.9500 . ?
C11 C12 1.393(2) . ?
C11 H11 0.9500 . ?
C12 C13 1.3912(18) . ?
C12 H12 0.9500 . ?
C13 H13 0.9500 . ?
C14 N1 1.4774(15) . ?
C14 C15 1.5365(17) . ?
C14 H14 1.0000 . ?
C15 C16 1.5383(19) . ?
C15 H15A 0.9900 . ?
C15 H15B 0.9900 . ?
C16 C17 1.531(2) . ?
C16 H16A 0.9900 . ?
C16 H16B 0.9900 . ?
C17 N1 1.4731(17) . ?
C17 H17A 0.9900 . ?
C17 H17B 0.9900 . ?
C18 O3 1.2337(16) . ?
C18 O1 1.3436(15) . ?
C18 N1 1.3506(16) . ?
C19 O1 1.4775(16) . ?
C19 C22 1.5232(19) . ?
C19 C21 1.523(2) . ?
C19 C20 1.525(2) . ?
C20 H20A 0.9800 . ?
C20 H20B 0.9800 . ?
C20 H20C 0.9800 . ?
C21 H21A 0.9800 . ?
C21 H21B 0.9800 . ?
C21 H21C 0.9800 . ?
C22 H22A 0.9800 . ?
C22 H22B 0.9800 . ?
C22 H22C 0.9800 . ?
O2 H2A 0.8400 . ?

loop_
_geom_hbond_atom_site_label_D
_geom_hbond_atom_site_label_H
_geom_hbond_atom_site_label_A
_geom_hbond_distance_DH
_geom_hbond_distance_HA
_geom_hbond_distance_DA
_geom_hbond_angle_DHA
_geom_hbond_site_symmetry_A
_geom_hbond_publ_flag
C20 H20A O3 0.98 2.34 2.9222(18) 117.6 . yes
C21 H21C O3 0.98 2.47 3.0430(18) 116.8 . yes
O2 H2A O3 0.84 1.96 2.7519(14) 155.8 . yes

loop_
_geom_torsion_atom_site_label_1
_geom_torsion_atom_site_label_2
_geom_torsion_atom_site_label_3
_geom_torsion_atom_site_label_4
_geom_torsion
_geom_torsion_site_symmetry_1
_geom_torsion_site_symmetry_2
_geom_torsion_site_symmetry_3
_geom_torsion_site_symmetry_4
_geom_torsion_publ_flag
C6 C1 C2 C3 0.7(2) . . . . ?
C1 C2 C3 C4 0.5(2) . . . . ?
C2 C3 C4 C5 -0.7(2) . . . . ?
C3 C4 C5 C6 -0.3(2) . . . . ?
C4 C5 C6 C1 1.50(19) . . . . ?
C4 C5 C6 C7 -173.05(12) . . . . ?
C2 C1 C6 C5 -1.72(19) . . . . ?
C2 C1 C6 C7 172.77(12) . . . . ?
C5 C6 C7 O2 -33.32(15) . . . . ?
C1 C6 C7 O2 152.24(11) . . . . ?
C5 C6 C7 C8 -150.07(11) . . . . ?
C1 C6 C7 C8 35.49(16) . . . . ?
C5 C6 C7 C14 85.25(14) . . . . ?
C1 C6 C7 C14 -89.20(13) . . . . ?
O2 C7 C8 C9 120.76(13) . . . . ?
C6 C7 C8 C9 -122.31(13) . . . . ?
C14 C7 C8 C9 1.39(17) . . . . ?
O2 C7 C8 C13 -56.82(14) . . . . ?
C6 C7 C8 C13 60.11(14) . . . . ?
C14 C7 C8 C13 -176.19(11) . . . . ?
C13 C8 C9 C10 -0.3(2) . . . . ?
C7 C8 C9 C10 -177.88(12) . . . . ?
C8 C9 C10 C11 0.3(2) . . . . ?
C9 C10 C11 C12 0.2(2) . . . . ?
C10 C11 C12 C13 -0.6(2) . . . . ?
C11 C12 C13 C8 0.6(2) . . . . ?
C9 C8 C13 C12 -0.1(2) . . . . ?
C7 C8 C13 C12 177.58(12) . . . . ?
O2 C7 C14 N1 47.76(13) . . . . ?
C6 C7 C14 N1 -69.80(12) . . . . ?
C8 C7 C14 N1 165.98(10) . . . . ?
O2 C7 C14 C15 165.39(10) . . . . ?
C6 C7 C14 C15 47.83(14) . . . . ?
C8 C7 C14 C15 -76.39(13) . . . . ?
N1 C14 C15 C16 26.49(12) . . . . ?
C7 C14 C15 C16 -96.26(12) . . . . ?
C14 C15 C16 C17 -32.47(13) . . . . ?
C15 C16 C17 N1 25.05(14) . . . . ?
O3 C18 N1 C17 169.16(13) . . . . ?
O1 C18 N1 C17 -11.85(18) . . . . ?
O3 C18 N1 C14 13.9(2) . . . . ?
O1 C18 N1 C14 -167.17(11) . . . . ?
C16 C17 N1 C18 -165.46(12) . . . . ?
C16 C17 N1 C14 -8.83(15) . . . . ?
C15 C14 N1 C18 146.38(12) . . . . ?
C7 C14 N1 C18 -88.37(14) . . . . ?
C15 C14 N1 C17 -11.10(14) . . . . ?
C7 C14 N1 C17 114.15(12) . . . . ?
O3 C18 O1 C19 -5.0(2) . . . . ?
N1 C18 O1 C19 176.06(12) . . . . ?
C22 C19 O1 C18 178.02(12) . . . . ?
C21 C19 O1 C18 -64.80(16) . . . . ?
C20 C19 O1 C18 59.84(17) . . . . ?
